data_7248935
loop_
_publ_author_name
'Wang, Pengfei'
'Liu, Lile'
'Sun, Zebang'
'Qin, Feng'
'Shi, Lei'
'Gao, Chao'
'Du, Yang'
'Zhang, Chong'
'Hu, Bingcheng'
'Sun, Chengguo'

_publ_section_title
;
 Constructing layered structure amidine-based pentazolate salts with low
 sensitivity
;
_journal_issue 30
_journal_name_full CrystEngComm
_journal_page_first 4114
_journal_page_last 4120
_journal_paper_doi 10.1039/D4CE00521J
_journal_volume 26
_journal_year 2024
_chemical_formula_moiety 'C2 H6 N O2, N5'
_chemical_formula_sum 'C2 H6 N6 O2'
_chemical_formula_weight 146.13
_space_group_crystal_system triclinic
_space_group_IT_number 2
_space_group_name_Hall '-P 1'
_space_group_name_H-M_alt 'P -1'
_atom_sites_solution_hydrogens difmap
_atom_sites_solution_primary direct
_audit_creation_date 2021-11-27
_audit_creation_method
;
Olex2 1.3
(compiled 2020.11.12 svn.r5f609507 for OlexSys, GUI svn.r6408)
;
_audit_update_record
;
2024-04-29 deposited with the CCDC.	2024-07-02 downloaded from the CCDC.
;
_cell_angle_alpha 78.116(9)
_cell_angle_beta 76.103(10)
_cell_angle_gamma 73.730(9)
_cell_formula_units_Z 2
_cell_length_a 5.2112(15)
_cell_length_b 7.849(2)
_cell_length_c 7.880(3)
_cell_measurement_reflns_used 1803
_cell_measurement_temperature 273.15
_cell_measurement_theta_max 24.99
_cell_measurement_theta_min 2.69
_cell_volume 297.01(16)
_computing_molecular_graphics 'Olex2 1.3 (Dolomanov et al., 2009)'
_computing_publication_material 'Olex2 1.3 (Dolomanov et al., 2009)'
_computing_structure_refinement 'SHELXL 2018/3 (Sheldrick, 2015)'
_computing_structure_solution 'SHELXS  (Sheldrick, 2008)'
_diffrn_ambient_temperature 273.15
_diffrn_measured_fraction_theta_full 0.977
_diffrn_measured_fraction_theta_max 0.977
_diffrn_measurement_device_type 'CCD area detector'
_diffrn_measurement_method 'phi and omega scans'
_diffrn_radiation_monochromator graphite
_diffrn_radiation_type MoK\a
_diffrn_radiation_wavelength 0.71073
_diffrn_reflns_av_R_equivalents 0.0265
_diffrn_reflns_av_unetI/netI 0.0327
_diffrn_reflns_Laue_measured_fraction_full 0.977
_diffrn_reflns_Laue_measured_fraction_max 0.977
_diffrn_reflns_limit_h_max 6
_diffrn_reflns_limit_h_min -6
_diffrn_reflns_limit_k_max 9
_diffrn_reflns_limit_k_min -9
_diffrn_reflns_limit_l_max 9
_diffrn_reflns_limit_l_min -9
_diffrn_reflns_number 2455
_diffrn_reflns_point_group_measured_fraction_full 0.977
_diffrn_reflns_point_group_measured_fraction_max 0.977
_diffrn_reflns_theta_full 24.991
_diffrn_reflns_theta_max 24.991
_diffrn_reflns_theta_min 2.693
_diffrn_source_current 1.0
_diffrn_source_power 0.05
_diffrn_source_voltage 50.0
_exptl_absorpt_coefficient_mu 0.141
_exptl_absorpt_correction_type none
_exptl_crystal_colour colourless
_exptl_crystal_colour_primary colourless
_exptl_crystal_density_diffrn 1.634
_exptl_crystal_description block
_exptl_crystal_F_000 152
_exptl_crystal_size_max 0.3
_exptl_crystal_size_mid 0.2
_exptl_crystal_size_min 0.2
_refine_diff_density_max 0.198
_refine_diff_density_min -0.156
_refine_diff_density_rms 0.035
_refine_ls_extinction_method none
_refine_ls_goodness_of_fit_ref 1.080
_refine_ls_hydrogen_treatment refall
_refine_ls_matrix_type full
_refine_ls_number_parameters 115
_refine_ls_number_reflns 1030
_refine_ls_number_restraints 0
_refine_ls_restrained_S_all 1.080
_refine_ls_R_factor_all 0.0346
_refine_ls_R_factor_gt 0.0315
_refine_ls_shift/su_max 0.000
_refine_ls_shift/su_mean 0.000
_refine_ls_structure_factor_coef Fsqd
_refine_ls_weighting_details 'w=1/[\s^2^(Fo^2^)+(0.0438P)^2^+0.0602P] where P=(Fo^2^+2Fc^2^)/3'
_refine_ls_weighting_scheme calc
_refine_ls_wR_factor_gt 0.0833
_refine_ls_wR_factor_ref 0.0855
_reflns_Friedel_coverage 0.000
_reflns_number_gt 942
_reflns_number_total 1030
_reflns_threshold_expression 'I > 2\s(I)'
_cod_data_source_file d4ce00521j2.cif
_cod_data_source_block 1_CCDC1
_cod_depositor_comments 'Adding full bibliography for 7248931--7248937.cif.'
_cod_database_code 7248935
_shelx_shelxl_version_number 2018/3
_shelx_space_group_comment
;
The symmetry employed for this shelxl refinement is uniquely defined
by the following loop, which should always be used as a source of
symmetry information in preference to the above space-group names.
They are only intended as comments.
;
_shelx_estimated_absorpt_t_max 0.972
_shelx_estimated_absorpt_t_min 0.959
_olex2_refinement_description
;
;
_olex2_submission_special_instructions 'No special instructions were received'

loop_
_space_group_symop_operation_xyz
'x, y, z'
'-x, -y, -z'

loop_
_atom_site_label
_atom_site_type_symbol
_atom_site_fract_x
_atom_site_fract_y
_atom_site_fract_z
_atom_site_U_iso_or_equiv
_atom_site_adp_type
_atom_site_occupancy
_atom_site_site_symmetry_order
_atom_site_calc_flag
_atom_site_refinement_flags_posn
_atom_site_refinement_flags_adp
_atom_site_refinement_flags_occupancy
_atom_site_disorder_assembly
_atom_site_disorder_group
O1 O 0.30941(18) 0.59697(13) 0.28714(12) 0.0318(3) Uani 1 1 d . . . . .
C1 C 0.6989(3) 0.71841(19) 0.18390(18) 0.0265(3) Uani 1 1 d . . . . .
H1A H 0.681(3) 0.840(2) 0.141(2) 0.036(4) Uiso 1 1 d . . . . .
H1B H 0.859(3) 0.654(2) 0.118(2) 0.033(4) Uiso 1 1 d . . . . .
C2 C 0.4542(2) 0.66386(16) 0.16234(17) 0.0240(3) Uani 1 1 d . . . . .
O2 O 0.4046(2) 0.69503(13) 0.00151(13) 0.0328(3) Uani 1 1 d . . . . .
H2 H 0.530(5) 0.739(3) -0.079(3) 0.069(7) Uiso 1 1 d . . . . .
N6 N 0.7228(2) 0.68173(17) 0.37071(15) 0.0279(3) Uani 1 1 d . . . . .
H6A H 0.773(4) 0.564(3) 0.403(3) 0.063(6) Uiso 1 1 d . . . . .
H6B H 0.567(4) 0.727(2) 0.451(2) 0.046(5) Uiso 1 1 d . . . . .
H6C H 0.850(4) 0.732(2) 0.384(2) 0.047(5) Uiso 1 1 d . . . . .
N3 N -0.2243(2) 1.18211(15) 0.38113(15) 0.0328(3) Uani 1 1 d . . . . .
N4 N -0.1090(3) 1.02985(16) 0.31874(16) 0.0368(3) Uani 1 1 d . . . . .
N1 N 0.1664(2) 1.19821(16) 0.23089(15) 0.0326(3) Uani 1 1 d . . . . .
N2 N -0.0545(2) 1.28626(15) 0.32711(15) 0.0325(3) Uani 1 1 d . . . . .
N5 N 0.1324(3) 1.04041(16) 0.22560(16) 0.0391(3) Uani 1 1 d . . . . .

loop_
_atom_site_aniso_label
_atom_site_aniso_U_11
_atom_site_aniso_U_22
_atom_site_aniso_U_33
_atom_site_aniso_U_23
_atom_site_aniso_U_13
_atom_site_aniso_U_12
O1 0.0237(5) 0.0388(6) 0.0336(5) -0.0029(4) -0.0001(4) -0.0150(4)
C1 0.0214(7) 0.0285(7) 0.0286(7) -0.0033(6) -0.0010(6) -0.0082(5)
C2 0.0186(6) 0.0214(6) 0.0302(7) -0.0063(5) -0.0016(5) -0.0029(5)
O2 0.0301(6) 0.0419(6) 0.0291(5) -0.0053(4) -0.0050(4) -0.0139(4)
N6 0.0218(6) 0.0331(7) 0.0309(6) -0.0055(5) -0.0031(5) -0.0112(5)
N3 0.0288(6) 0.0355(7) 0.0327(6) -0.0047(5) -0.0025(5) -0.0088(5)
N4 0.0447(8) 0.0326(6) 0.0361(7) -0.0046(5) -0.0059(6) -0.0162(5)
N1 0.0315(7) 0.0337(6) 0.0308(6) -0.0048(5) 0.0008(5) -0.0109(5)
N2 0.0346(7) 0.0285(6) 0.0332(7) -0.0067(5) -0.0007(5) -0.0092(5)
N5 0.0418(7) 0.0325(7) 0.0385(7) -0.0099(5) 0.0033(6) -0.0081(5)

loop_
_atom_type_symbol
_atom_type_description
_atom_type_scat_dispersion_real
_atom_type_scat_dispersion_imag
_atom_type_scat_source
C C 0.0033 0.0016 'International Tables Vol C Tables 4.2.6.8 and 6.1.1.4'
H H 0.0000 0.0000 'International Tables Vol C Tables 4.2.6.8 and 6.1.1.4'
N N 0.0061 0.0033 'International Tables Vol C Tables 4.2.6.8 and 6.1.1.4'
O O 0.0106 0.0060 'International Tables Vol C Tables 4.2.6.8 and 6.1.1.4'

loop_
_geom_angle_atom_site_label_1
_geom_angle_atom_site_label_2
_geom_angle_atom_site_label_3
_geom_angle
_geom_angle_site_symmetry_1
_geom_angle_site_symmetry_3
_geom_angle_publ_flag
H1A C1 H1B 108.2(14) . . ?
C2 C1 H1A 109.3(10) . . ?
C2 C1 H1B 110.1(9) . . ?
N6 C1 H1A 110.2(9) . . ?
N6 C1 H1B 108.7(9) . . ?
N6 C1 C2 110.40(11) . . ?
O1 C2 C1 121.66(12) . . ?
O1 C2 O2 121.82(11) . . ?
O2 C2 C1 116.51(11) . . ?
C2 O2 H2 113.1(14) . . ?
C1 N6 H6A 109.1(13) . . ?
C1 N6 H6B 116.3(11) . . ?
C1 N6 H6C 109.5(12) . . ?
H6A N6 H6B 107.8(17) . . ?
H6A N6 H6C 108.9(18) . . ?
H6B N6 H6C 105.0(16) . . ?
N2 N3 N4 108.25(11) . . ?
N5 N4 N3 107.83(11) . . ?
N5 N1 N2 108.24(12) . . ?
N3 N2 N1 107.68(11) . . ?
N1 N5 N4 108.00(11) . . ?

loop_
_geom_bond_atom_site_label_1
_geom_bond_atom_site_label_2
_geom_bond_distance
_geom_bond_site_symmetry_2
_geom_bond_publ_flag
O1 C2 1.2103(16) . ?
C1 H1A 0.934(17) . ?
C1 H1B 0.938(16) . ?
C1 C2 1.5098(18) . ?
C1 N6 1.4692(18) . ?
C2 O2 1.3140(16) . ?
O2 H2 0.88(2) . ?
N6 H6A 0.89(2) . ?
N6 H6B 0.93(2) . ?
N6 H6C 0.895(19) . ?
N3 N4 1.3148(17) . ?
N3 N2 1.3089(17) . ?
N4 N5 1.3110(18) . ?
N1 N2 1.3146(17) . ?
N1 N5 1.3095(17) . ?

loop_
_geom_torsion_atom_site_label_1
_geom_torsion_atom_site_label_2
_geom_torsion_atom_site_label_3
_geom_torsion_atom_site_label_4
_geom_torsion
_geom_torsion_site_symmetry_1
_geom_torsion_site_symmetry_2
_geom_torsion_site_symmetry_3
_geom_torsion_site_symmetry_4
_geom_torsion_publ_flag
N6 C1 C2 O1 -1.21(17) . . . . ?
N6 C1 C2 O2 177.91(11) . . . . ?
N3 N4 N5 N1 0.18(15) . . . . ?
N4 N3 N2 N1 0.04(14) . . . . ?
N2 N3 N4 N5 -0.14(15) . . . . ?
N2 N1 N5 N4 -0.15(15) . . . . ?
N5 N1 N2 N3 0.07(15) . . . . ?
